data_4068397
loop_
_publ_author_name
'Foley, Nicholas A.'
'Abernethy, Robyn J.'
'Gunnoe, T. Brent'
'Hill, Anthony F.'
'Boyle, Paul D.'
'Sabat, Michal'

_publ_section_title
;
 Chlorination of Boron on a Ruthenium-Coordinated
 Hydridotris(pyrazolyl)borate (Tp) Ligand: A Caveat for the Use of
 TpRu(PPh3)2Cl
;
_journal_issue 1
_journal_name_full Organometallics
_journal_page_first 374
_journal_paper_doi 10.1021/om8008074
_journal_volume 28
_journal_year 2009
_chemical_formula_sum 'C45 H39 B Cl2 N6 P2 Ru'
_chemical_formula_weight 908.54
_chemical_name_systematic
; 
 ? 
;
_space_group_IT_number 14
_symmetry_cell_setting monoclinic
_symmetry_space_group_name_Hall '-P 2yn'
_symmetry_space_group_name_H-M 'P 1 21/n 1'
_atom_sites_solution_hydrogens difmap
_atom_sites_solution_primary direct
_atom_sites_solution_secondary difmap
_audit_creation_method SHELXL-97
_cell_angle_alpha 90.00
_cell_angle_beta 90.705(1)
_cell_angle_gamma 90.00
_cell_formula_units_Z 4
_cell_length_a 10.2969(1)
_cell_length_b 23.6386(2)
_cell_length_c 16.8964(1)
_cell_measurement_reflns_used 9607
_cell_measurement_temperature 150(2)
_cell_measurement_theta_max 27.48
_cell_measurement_theta_min 2.04
_cell_volume 4112.35(6)
_computing_cell_refinement 'HKL Scalepack (Otwinowski & Minor 1997)'
_computing_data_collection 'Collect (Nonius BV, 1997-2000)'
_computing_data_reduction 'HKL Denzo and Scalepack (Otwinowski & Minor 1997)'
_computing_molecular_graphics 'Bruker SHELXTL'
_computing_publication_material 'Bruker SHELXTL'
_computing_structure_refinement 'SHELXL-97 (Sheldrick, 1997)'
_computing_structure_solution 'SHELXS-97 (Sheldrick, 1990)'
_diffrn_ambient_temperature 150(2)
_diffrn_detector_area_resol_mean 9
_diffrn_measured_fraction_theta_full 0.999
_diffrn_measured_fraction_theta_max 0.999
_diffrn_measurement_device '95mm CCD camera on \k-goniostat'
_diffrn_measurement_device_type KappaCCD
_diffrn_measurement_method CCD
_diffrn_radiation_monochromator 'horizonally mounted graphite crystal'
_diffrn_radiation_type MoK\a
_diffrn_radiation_wavelength 0.71073
_diffrn_reflns_av_R_equivalents 0.0281
_diffrn_reflns_av_sigmaI/netI 0.0475
_diffrn_reflns_limit_h_max 13
_diffrn_reflns_limit_h_min -13
_diffrn_reflns_limit_k_max 30
_diffrn_reflns_limit_k_min -30
_diffrn_reflns_limit_l_max 21
_diffrn_reflns_limit_l_min -21
_diffrn_reflns_number 18504
_diffrn_reflns_theta_full 27.48
_diffrn_reflns_theta_max 27.48
_diffrn_reflns_theta_min 2.10
_exptl_absorpt_coefficient_mu 0.630
_exptl_absorpt_correction_T_max 0.927
_exptl_absorpt_correction_T_min 0.811
_exptl_absorpt_correction_type experimental
_exptl_absorpt_process_details 'HKL Scalepack (Otwinowski & Minor 1997)'
_exptl_crystal_colour yellow
_exptl_crystal_density_diffrn 1.467
_exptl_crystal_density_meas ?
_exptl_crystal_density_method 'not measured'
_exptl_crystal_description block
_exptl_crystal_F_000 1856
_exptl_crystal_size_max 0.35
_exptl_crystal_size_mid 0.27
_exptl_crystal_size_min 0.12
_refine_diff_density_max 0.439
_refine_diff_density_min -0.516
_refine_diff_density_rms 0.069
_refine_ls_extinction_coef none
_refine_ls_extinction_method none
_refine_ls_goodness_of_fit_ref 1.051
_refine_ls_hydrogen_treatment allref
_refine_ls_matrix_type full
_refine_ls_number_parameters 670
_refine_ls_number_reflns 9424
_refine_ls_number_restraints 0
_refine_ls_restrained_S_all 1.051
_refine_ls_R_factor_all 0.0525
_refine_ls_R_factor_gt 0.0304
_refine_ls_shift/su_max 0.001
_refine_ls_shift/su_mean 0.000
_refine_ls_structure_factor_coef Fsqd
_refine_ls_weighting_details 'calc w=1/[\s^2^(Fo^2^)+(0.0348P)^2^+0.4176P] where P=(Fo^2^+2Fc^2^)/3'
_refine_ls_weighting_scheme calc
_refine_ls_wR_factor_gt 0.0681
_refine_ls_wR_factor_ref 0.0739
_reflns_number_gt 7153
_reflns_number_total 9424
_reflns_threshold_expression >2sigma(I)
_cod_data_source_file om8008074_si_001.cif
_cod_data_source_block Cl-TpRu(PPh3)2Cl_(2)
_cod_depositor_comments
;
The following automatic conversions were performed:

'_symmetry_cell_setting' value 'Monoclinic' changed to 'monoclinic'
according to /home/saulius/struct/CIF-dictionaries/cif_core.dic
dictionary named 'cif_core.dic' version 2.4.2 from 2011-04-26.

Automatic conversion script
Id: cif_fix_values 1715 2011-07-08 13:25:40Z adriana 

The following automatic conversions were performed:

'_exptl_crystal_density_meas' value 'not measured' was changed to '?'
- the value is perceived as not measured.

Automatic conversion script
Id: cif_fix_values 3008 2015-01-20 13:52:24Z robertas 
;
_cod_original_sg_symbol_H-M P2(1)/n
_cod_database_code 4068397

loop_
_symmetry_equiv_pos_as_xyz
'x, y, z'
'-x+1/2, y+1/2, -z+1/2'
'-x, -y, -z'
'x-1/2, -y-1/2, z-1/2'

loop_
_atom_site_label
_atom_site_type_symbol
_atom_site_fract_x
_atom_site_fract_y
_atom_site_fract_z
_atom_site_U_iso_or_equiv
_atom_site_adp_type
_atom_site_occupancy
_atom_site_symmetry_multiplicity
_atom_site_calc_flag
Ru Ru 0.726140(16) 0.405333(7) 0.789467(10) 0.01613(6) Uani 1 1 d
Cl1 Cl 0.51366(5) 0.41560(2) 0.84616(3) 0.02462(12) Uani 1 1 d
Cl2 Cl 0.93114(8) 0.57014(3) 0.65020(4) 0.0554(2) Uani 1 1 d
P1 P 0.79617(5) 0.36220(2) 0.90873(3) 0.01658(12) Uani 1 1 d
P2 P 0.68454(5) 0.32555(2) 0.70786(3) 0.01805(12) Uani 1 1 d
N1 N 0.91008(17) 0.40991(7) 0.73760(10) 0.0199(4) Uani 1 1 d
N2 N 0.94598(18) 0.45930(7) 0.70187(11) 0.0274(4) Uani 1 1 d
N3 N 0.76780(16) 0.48773(7) 0.83623(10) 0.0203(4) Uani 1 1 d
N4 N 0.82255(17) 0.52689(7) 0.78680(11) 0.0243(4) Uani 1 1 d
N5 N 0.65092(18) 0.45492(7) 0.69557(10) 0.0238(4) Uani 1 1 d
N6 N 0.72529(19) 0.49539(7) 0.66027(10) 0.0286(4) Uani 1 1 d
C1 C 1.0660(3) 0.45261(11) 0.67075(15) 0.0365(6) Uani 1 1 d
C2 C 1.1079(2) 0.39932(10) 0.68662(15) 0.0330(6) Uani 1 1 d
C3 C 1.0084(2) 0.37383(10) 0.72817(13) 0.0237(5) Uani 1 1 d
C4 C 0.8170(2) 0.57859(10) 0.82089(15) 0.0288(5) Uani 1 1 d
C5 C 0.7613(2) 0.57391(9) 0.89260(14) 0.0276(5) Uani 1 1 d
C6 C 0.7312(2) 0.51642(9) 0.90007(14) 0.0237(5) Uani 1 1 d
C7 C 0.6514(3) 0.52274(11) 0.60521(15) 0.0428(7) Uani 1 1 d
C8 C 0.5306(3) 0.49957(11) 0.60417(15) 0.0432(7) Uani 1 1 d
C9 C 0.5339(3) 0.45751(10) 0.66149(14) 0.0316(6) Uani 1 1 d
C10 C 0.7731(2) 0.40327(8) 1.00146(12) 0.0190(4) Uani 1 1 d
C11 C 0.8746(2) 0.42623(9) 1.04660(13) 0.0239(5) Uani 1 1 d
C12 C 0.8491(2) 0.45621(9) 1.11576(14) 0.0292(5) Uani 1 1 d
C13 C 0.7232(2) 0.46458(9) 1.14003(15) 0.0294(5) Uani 1 1 d
C14 C 0.6224(2) 0.44197(10) 1.09591(14) 0.0287(5) Uani 1 1 d
C15 C 0.6467(2) 0.41092(9) 1.02839(14) 0.0246(5) Uani 1 1 d
C16 C 0.71701(19) 0.29707(8) 0.94382(12) 0.0173(4) Uani 1 1 d
C17 C 0.7635(2) 0.26742(10) 1.00952(13) 0.0245(5) Uani 1 1 d
C18 C 0.7037(2) 0.21762(10) 1.03273(15) 0.0318(6) Uani 1 1 d
C19 C 0.5962(2) 0.19747(10) 0.99280(14) 0.0294(6) Uani 1 1 d
C20 C 0.5446(2) 0.22809(10) 0.93054(14) 0.0274(5) Uani 1 1 d
C21 C 0.6045(2) 0.27780(9) 0.90632(13) 0.0224(5) Uani 1 1 d
C22 C 0.97097(19) 0.34744(9) 0.91433(11) 0.0178(4) Uani 1 1 d
C23 C 1.0543(2) 0.39334(9) 0.90339(13) 0.0218(5) Uani 1 1 d
C24 C 1.1881(2) 0.38681(10) 0.90667(13) 0.0242(5) Uani 1 1 d
C25 C 1.2412(2) 0.33405(10) 0.92029(13) 0.0279(5) Uani 1 1 d
C26 C 1.1609(2) 0.28812(10) 0.92975(14) 0.0302(6) Uani 1 1 d
C27 C 1.0266(2) 0.29438(9) 0.92637(13) 0.0231(5) Uani 1 1 d
C28 C 0.6722(2) 0.34741(9) 0.60258(12) 0.0230(5) Uani 1 1 d
C29 C 0.5596(3) 0.33752(10) 0.55722(14) 0.0299(5) Uani 1 1 d
C30 C 0.5528(3) 0.35470(11) 0.47902(15) 0.0373(6) Uani 1 1 d
C31 C 0.6562(3) 0.38041(11) 0.44343(16) 0.0404(7) Uani 1 1 d
C32 C 0.7686(3) 0.39053(11) 0.48733(15) 0.0380(6) Uani 1 1 d
C33 C 0.7753(3) 0.37477(10) 0.56638(14) 0.0295(5) Uani 1 1 d
C34 C 0.8076(2) 0.26894(9) 0.70158(12) 0.0206(5) Uani 1 1 d
C35 C 0.8399(3) 0.23907(10) 0.76871(15) 0.0349(6) Uani 1 1 d
C36 C 0.9220(3) 0.19258(11) 0.76639(16) 0.0409(7) Uani 1 1 d
C37 C 0.9744(2) 0.17536(10) 0.69648(16) 0.0329(6) Uani 1 1 d
C38 C 0.9464(2) 0.20551(10) 0.62876(16) 0.0362(6) Uani 1 1 d
C39 C 0.8637(3) 0.25130(10) 0.63077(16) 0.0325(6) Uani 1 1 d
C40 C 0.5378(2) 0.28067(9) 0.71418(12) 0.0208(5) Uani 1 1 d
C41 C 0.4198(2) 0.30328(10) 0.73786(13) 0.0257(5) Uani 1 1 d
C42 C 0.3098(2) 0.26955(11) 0.74209(14) 0.0324(6) Uani 1 1 d
C43 C 0.3151(2) 0.21309(11) 0.72258(15) 0.0357(6) Uani 1 1 d
C44 C 0.4311(2) 0.19030(11) 0.69725(16) 0.0372(6) Uani 1 1 d
C45 C 0.5407(2) 0.22345(9) 0.69256(14) 0.0296(5) Uani 1 1 d
B1 B 0.8541(3) 0.51038(11) 0.70142(16) 0.0304(6) Uani 1 1 d
H1 H 1.111(2) 0.4825(10) 0.6470(14) 0.042(7) Uiso 1 1 d
H2 H 1.186(2) 0.3848(8) 0.6722(12) 0.018(5) Uiso 1 1 d
H3 H 1.005(2) 0.3383(9) 0.7470(12) 0.024(6) Uiso 1 1 d
H4 H 0.849(2) 0.6078(9) 0.7940(13) 0.023(6) Uiso 1 1 d
H5 H 0.750(2) 0.6042(9) 0.9273(13) 0.024(6) Uiso 1 1 d
H6 H 0.691(2) 0.4991(9) 0.9414(12) 0.021(6) Uiso 1 1 d
H7 H 0.693(2) 0.5516(10) 0.5753(14) 0.041(7) Uiso 1 1 d
H8 H 0.456(2) 0.5097(10) 0.5712(14) 0.043(7) Uiso 1 1 d
H9 H 0.472(2) 0.4347(10) 0.6783(13) 0.024(7) Uiso 1 1 d
H11 H 0.959(2) 0.4212(8) 1.0323(11) 0.009(5) Uiso 1 1 d
H12 H 0.916(2) 0.4709(9) 1.1466(13) 0.029(6) Uiso 1 1 d
H13 H 0.703(2) 0.4836(9) 1.1854(13) 0.027(6) Uiso 1 1 d
H14 H 0.541(2) 0.4463(9) 1.1102(13) 0.026(6) Uiso 1 1 d
H15 H 0.579(2) 0.3967(9) 0.9963(13) 0.028(6) Uiso 1 1 d
H17 H 0.839(2) 0.2818(9) 1.0406(12) 0.027(6) Uiso 1 1 d
H18 H 0.731(2) 0.2000(10) 1.0769(14) 0.037(7) Uiso 1 1 d
H19 H 0.561(2) 0.1661(9) 1.0058(12) 0.025(6) Uiso 1 1 d
H20 H 0.479(2) 0.2173(9) 0.9047(12) 0.023(6) Uiso 1 1 d
H21 H 0.570(2) 0.2997(9) 0.8642(13) 0.023(6) Uiso 1 1 d
H23 H 1.016(2) 0.4301(9) 0.8904(12) 0.026(6) Uiso 1 1 d
H24 H 1.244(2) 0.4171(9) 0.9019(12) 0.022(6) Uiso 1 1 d
H25 H 1.331(2) 0.3310(9) 0.9208(12) 0.027(6) Uiso 1 1 d
H26 H 1.195(2) 0.2529(10) 0.9381(13) 0.033(7) Uiso 1 1 d
H27 H 0.970(2) 0.2607(9) 0.9300(12) 0.024(6) Uiso 1 1 d
H29 H 0.488(2) 0.3205(9) 0.5802(12) 0.022(6) Uiso 1 1 d
H30 H 0.478(2) 0.3480(10) 0.4518(14) 0.039(7) Uiso 1 1 d
H31 H 0.656(2) 0.3918(10) 0.3887(16) 0.046(8) Uiso 1 1 d
H32 H 0.842(2) 0.4070(9) 0.4642(14) 0.033(7) Uiso 1 1 d
H33 H 0.849(2) 0.3818(9) 0.5978(13) 0.028(6) Uiso 1 1 d
H35 H 0.801(2) 0.2490(10) 0.8160(14) 0.034(7) Uiso 1 1 d
H36 H 0.939(2) 0.1725(10) 0.8097(15) 0.042(8) Uiso 1 1 d
H37 H 1.025(2) 0.1453(9) 0.6947(12) 0.021(6) Uiso 1 1 d
H38 H 0.980(3) 0.1946(11) 0.5783(16) 0.058(8) Uiso 1 1 d
H39 H 0.849(2) 0.2687(10) 0.5878(14) 0.028(7) Uiso 1 1 d
H41 H 0.417(2) 0.3413(10) 0.7521(12) 0.029(6) Uiso 1 1 d
H42 H 0.239(2) 0.2847(9) 0.7552(13) 0.026(6) Uiso 1 1 d
H43 H 0.241(2) 0.1895(9) 0.7269(13) 0.030(6) Uiso 1 1 d
H44 H 0.437(2) 0.1539(11) 0.6854(14) 0.047(8) Uiso 1 1 d
H45 H 0.618(2) 0.2076(9) 0.6739(12) 0.023(6) Uiso 1 1 d

loop_
_atom_site_aniso_label
_atom_site_aniso_U_11
_atom_site_aniso_U_22
_atom_site_aniso_U_33
_atom_site_aniso_U_23
_atom_site_aniso_U_13
_atom_site_aniso_U_12
Ru 0.01615(9) 0.01362(9) 0.01858(10) 0.00074(7) -0.00114(6) 0.00162(7)
Cl1 0.0174(3) 0.0254(3) 0.0311(3) -0.0043(2) 0.0005(2) 0.0017(2)
Cl2 0.0756(6) 0.0314(4) 0.0596(5) 0.0134(3) 0.0245(4) -0.0050(4)
P1 0.0143(3) 0.0158(3) 0.0196(3) 0.0012(2) -0.0006(2) -0.0003(2)
P2 0.0175(3) 0.0167(3) 0.0200(3) -0.0006(2) -0.0021(2) 0.0022(2)
N1 0.0233(10) 0.0167(9) 0.0197(9) 0.0009(7) 0.0012(7) -0.0017(7)
N2 0.0307(11) 0.0210(10) 0.0307(11) 0.0037(8) 0.0098(9) -0.0026(8)
N3 0.0194(9) 0.0168(9) 0.0246(10) 0.0005(8) -0.0007(7) 0.0007(7)
N4 0.0269(10) 0.0164(9) 0.0296(11) 0.0033(8) 0.0029(8) -0.0028(8)
N5 0.0312(11) 0.0174(9) 0.0226(10) 0.0009(8) -0.0048(8) 0.0061(8)
N6 0.0442(13) 0.0197(10) 0.0219(10) 0.0048(8) 0.0011(9) 0.0044(9)
C1 0.0367(15) 0.0315(14) 0.0417(16) 0.0006(12) 0.0174(12) -0.0069(12)
C2 0.0248(13) 0.0353(15) 0.0391(15) -0.0059(12) 0.0121(11) 0.0006(11)
C3 0.0236(12) 0.0218(12) 0.0258(13) -0.0034(10) 0.0010(9) 0.0013(10)
C4 0.0309(13) 0.0152(11) 0.0404(15) -0.0004(11) -0.0016(11) -0.0029(10)
C5 0.0346(14) 0.0178(11) 0.0303(13) -0.0079(11) -0.0089(11) 0.0026(10)
C6 0.0240(12) 0.0216(12) 0.0254(13) 0.0000(10) -0.0033(10) 0.0028(9)
C7 0.071(2) 0.0291(14) 0.0284(15) 0.0109(12) -0.0038(14) 0.0123(14)
C8 0.0564(19) 0.0385(15) 0.0345(15) 0.0046(12) -0.0172(14) 0.0181(14)
C9 0.0379(15) 0.0275(13) 0.0293(14) -0.0031(11) -0.0084(11) 0.0111(12)
C10 0.0234(11) 0.0145(10) 0.0192(11) 0.0030(9) 0.0002(9) 0.0006(9)
C11 0.0206(12) 0.0206(11) 0.0306(13) 0.0000(10) -0.0022(10) 0.0023(9)
C12 0.0349(14) 0.0219(12) 0.0307(14) -0.0042(10) -0.0076(11) 0.0010(10)
C13 0.0437(16) 0.0197(12) 0.0250(13) -0.0029(10) 0.0042(11) 0.0025(11)
C14 0.0300(14) 0.0241(13) 0.0324(14) 0.0055(10) 0.0119(11) 0.0045(10)
C15 0.0231(12) 0.0249(12) 0.0258(13) 0.0029(10) 0.0017(10) -0.0016(10)
C16 0.0158(10) 0.0169(10) 0.0191(11) -0.0007(9) 0.0026(8) 0.0006(8)
C17 0.0194(12) 0.0305(13) 0.0234(12) 0.0064(10) -0.0025(9) -0.0038(10)
C18 0.0304(14) 0.0343(14) 0.0308(14) 0.0163(12) -0.0018(11) -0.0034(11)
C19 0.0331(14) 0.0203(12) 0.0351(14) 0.0044(11) 0.0072(11) -0.0076(10)
C20 0.0237(13) 0.0305(13) 0.0279(13) -0.0034(11) -0.0003(10) -0.0102(10)
C21 0.0227(12) 0.0240(12) 0.0205(12) 0.0005(10) 0.0000(9) -0.0020(9)
C22 0.0164(11) 0.0220(11) 0.0149(11) 0.0002(9) 0.0008(8) -0.0004(8)
C23 0.0212(11) 0.0217(12) 0.0223(12) 0.0020(9) 0.0003(9) -0.0004(9)
C24 0.0199(12) 0.0287(12) 0.0241(12) -0.0010(10) 0.0006(9) -0.0061(10)
C25 0.0158(12) 0.0368(14) 0.0311(13) -0.0031(11) 0.0010(10) 0.0032(10)
C26 0.0246(13) 0.0256(13) 0.0404(15) 0.0023(11) 0.0023(11) 0.0081(10)
C27 0.0202(12) 0.0217(12) 0.0275(12) 0.0001(10) -0.0009(9) -0.0005(9)
C28 0.0290(12) 0.0202(11) 0.0198(11) -0.0021(9) -0.0030(9) 0.0068(9)
C29 0.0375(15) 0.0252(13) 0.0269(13) -0.0046(11) -0.0055(11) 0.0036(11)
C30 0.0541(18) 0.0286(14) 0.0286(15) -0.0043(11) -0.0184(13) 0.0062(13)
C31 0.067(2) 0.0312(14) 0.0226(14) 0.0029(12) -0.0046(13) 0.0104(14)
C32 0.0523(18) 0.0324(14) 0.0296(15) 0.0030(11) 0.0082(13) 0.0058(13)
C33 0.0362(15) 0.0273(13) 0.0251(13) 0.0017(11) 0.0000(11) 0.0064(11)
C34 0.0181(11) 0.0178(11) 0.0259(12) -0.0036(9) -0.0037(9) -0.0013(8)
C35 0.0440(16) 0.0375(15) 0.0230(14) -0.0087(11) -0.0052(11) 0.0207(12)
C36 0.0542(18) 0.0399(15) 0.0283(15) -0.0048(13) -0.0135(12) 0.0256(13)
C37 0.0242(13) 0.0235(13) 0.0509(17) -0.0135(12) -0.0062(11) 0.0083(10)
C38 0.0386(15) 0.0300(14) 0.0403(16) -0.0027(12) 0.0172(12) 0.0069(11)
C39 0.0421(16) 0.0258(13) 0.0299(14) 0.0042(11) 0.0108(12) 0.0082(11)
C40 0.0205(11) 0.0211(11) 0.0207(11) -0.0009(9) -0.0047(9) 0.0008(9)
C41 0.0221(12) 0.0251(13) 0.0297(13) -0.0053(10) -0.0065(10) 0.0018(10)
C42 0.0199(13) 0.0434(16) 0.0337(14) -0.0044(12) -0.0021(11) 0.0028(11)
C43 0.0236(13) 0.0372(15) 0.0461(16) 0.0013(12) -0.0082(11) -0.0088(11)
C44 0.0317(15) 0.0214(13) 0.0583(18) -0.0062(12) -0.0093(12) -0.0030(11)
C45 0.0252(13) 0.0204(12) 0.0431(15) -0.0031(11) -0.0028(11) 0.0035(10)
B1 0.0396(17) 0.0181(13) 0.0337(16) 0.0062(12) 0.0103(13) -0.0030(12)

loop_
_atom_type_symbol
_atom_type_description
_atom_type_scat_dispersion_real
_atom_type_scat_dispersion_imag
_atom_type_scat_source
C C 0.0033 0.0016 'International Tables Vol C Tables 4.2.6.8 and 6.1.1.4'
H H 0.0000 0.0000 'International Tables Vol C Tables 4.2.6.8 and 6.1.1.4'
B B 0.0013 0.0007 'International Tables Vol C Tables 4.2.6.8 and 6.1.1.4'
N N 0.0061 0.0033 'International Tables Vol C Tables 4.2.6.8 and 6.1.1.4'
P P 0.1023 0.0942 'International Tables Vol C Tables 4.2.6.8 and 6.1.1.4'
Cl Cl 0.1484 0.1585 'International Tables Vol C Tables 4.2.6.8 and 6.1.1.4'
Ru Ru -1.2594 0.8363 'International Tables Vol C Tables 4.2.6.8 and 6.1.1.4'

loop_
_geom_angle_atom_site_label_1
_geom_angle_atom_site_label_2
_geom_angle_atom_site_label_3
_geom_angle
N1 Ru N5 88.98(7)
N1 Ru N3 85.96(6)
N5 Ru N3 80.93(6)
N1 Ru P1 96.36(5)
N5 Ru P1 170.14(5)
N3 Ru P1 91.16(5)
N1 Ru P2 87.46(5)
N5 Ru P2 86.72(5)
N3 Ru P2 166.09(5)
P1 Ru P2 101.746(18)
N1 Ru Cl1 171.19(5)
N5 Ru Cl1 85.20(5)
N3 Ru Cl1 86.59(5)
P1 Ru Cl1 88.482(19)
P2 Ru Cl1 98.784(19)
C22 P1 C16 105.19(9)
C22 P1 C10 101.02(9)
C16 P1 C10 95.93(9)
C22 P1 Ru 114.51(7)
C16 P1 Ru 120.21(7)
C10 P1 Ru 116.87(6)
C34 P2 C40 98.57(9)
C34 P2 C28 100.69(9)
C40 P2 C28 99.72(10)
C34 P2 Ru 119.37(7)
C40 P2 Ru 124.34(7)
C28 P2 Ru 110.22(7)
C3 N1 N2 106.45(17)
C3 N1 Ru 134.94(15)
N2 N1 Ru 118.59(13)
C1 N2 N1 108.90(18)
C1 N2 B1 130.8(2)
N1 N2 B1 120.27(17)
C6 N3 N4 105.76(17)
C6 N3 Ru 134.73(15)
N4 N3 Ru 118.06(13)
C4 N4 N3 109.28(18)
C4 N4 B1 129.89(19)
N3 N4 B1 119.62(17)
C9 N5 N6 106.75(19)
C9 N5 Ru 132.25(17)
N6 N5 Ru 120.93(14)
C7 N6 N5 108.6(2)
C7 N6 B1 132.5(2)
N5 N6 B1 116.78(17)
C2 C1 N2 108.7(2)
C1 C2 C3 105.6(2)
N1 C3 C2 110.4(2)
C5 C4 N4 109.2(2)
C4 C5 C6 104.9(2)
N3 C6 C5 110.9(2)
N6 C7 C8 108.8(2)
C7 C8 C9 105.4(2)
N5 C9 C8 110.4(3)
C15 C10 C11 117.8(2)
C15 C10 P1 118.12(16)
C11 C10 P1 124.07(16)
C12 C11 C10 120.5(2)
C13 C12 C11 120.7(2)
C14 C13 C12 119.2(2)
C13 C14 C15 120.7(2)
C14 C15 C10 121.1(2)
C21 C16 C17 118.34(19)
C21 C16 P1 119.76(16)
C17 C16 P1 121.84(16)
C18 C17 C16 120.2(2)
C19 C18 C17 120.9(2)
C18 C19 C20 119.6(2)
C19 C20 C21 120.0(2)
C16 C21 C20 120.9(2)
C27 C22 C23 117.81(19)
C27 C22 P1 125.46(16)
C23 C22 P1 116.71(15)
C24 C23 C22 121.3(2)
C25 C24 C23 119.9(2)
C26 C25 C24 119.7(2)
C25 C26 C27 120.7(2)
C26 C27 C22 120.6(2)
C33 C28 C29 117.9(2)
C33 C28 P2 120.52(17)
C29 C28 P2 121.60(18)
C30 C29 C28 120.3(2)
C31 C30 C29 121.2(3)
C30 C31 C32 119.3(3)
C33 C32 C31 119.9(3)
C32 C33 C28 121.3(2)
C35 C34 C39 117.1(2)
C35 C34 P2 118.96(17)
C39 C34 P2 123.79(17)
C34 C35 C36 121.7(2)
C37 C36 C35 120.5(2)
C36 C37 C38 118.9(2)
C37 C38 C39 120.6(2)
C38 C39 C34 121.1(2)
C41 C40 C45 117.8(2)
C41 C40 P2 120.88(16)
C45 C40 P2 121.24(17)
C42 C41 C40 120.7(2)
C43 C42 C41 120.7(2)
C42 C43 C44 119.3(2)
C45 C44 C43 120.5(2)
C44 C45 C40 121.0(2)
N6 B1 N4 107.10(19)
N6 B1 N2 110.54(19)
N4 B1 N2 109.47(19)
N6 B1 Cl2 109.88(17)
N4 B1 Cl2 110.15(16)
N2 B1 Cl2 109.67(17)

loop_
_geom_bond_atom_site_label_1
_geom_bond_atom_site_label_2
_geom_bond_distance
Ru N1 2.0995(17)
Ru N5 2.1120(17)
Ru N3 2.1432(17)
Ru P1 2.3632(5)
Ru P2 2.3721(5)
Ru Cl1 2.4115(5)
Cl2 B1 1.841(3)
P1 C22 1.835(2)
P1 C16 1.843(2)
P1 C10 1.861(2)
P2 C34 1.847(2)
P2 C40 1.850(2)
P2 C28 1.855(2)
N1 C3 1.335(3)
N1 N2 1.367(2)
N2 C1 1.358(3)
N2 B1 1.534(3)
N3 C6 1.333(3)
N3 N4 1.373(2)
N4 C4 1.353(3)
N4 B1 1.533(3)
N5 C9 1.331(3)
N5 N6 1.367(2)
N6 C7 1.359(3)
N6 B1 1.531(3)
C1 C2 1.357(3)
C2 C3 1.387(3)
C4 C5 1.351(3)
C5 C6 1.400(3)
C7 C8 1.359(4)
C8 C9 1.388(3)
C10 C15 1.396(3)
C10 C11 1.396(3)
C11 C12 1.394(3)
C12 C13 1.379(3)
C13 C14 1.378(3)
C14 C15 1.382(3)
C16 C21 1.390(3)
C16 C17 1.393(3)
C17 C18 1.387(3)
C18 C19 1.374(3)
C19 C20 1.378(3)
C20 C21 1.391(3)
C22 C27 1.393(3)
C22 C23 1.397(3)
C23 C24 1.387(3)
C24 C25 1.380(3)
C25 C26 1.375(3)
C26 C27 1.391(3)
C28 C33 1.391(3)
C28 C29 1.402(3)
C29 C30 1.383(3)
C30 C31 1.372(4)
C31 C32 1.388(4)
C32 C33 1.388(3)
C34 C35 1.373(3)
C34 C39 1.399(3)
C35 C36 1.388(3)
C36 C37 1.367(4)
C37 C38 1.376(4)
C38 C39 1.378(3)
C40 C41 1.391(3)
C40 C45 1.402(3)
C41 C42 1.387(3)
C42 C43 1.376(4)
C43 C44 1.383(4)
C44 C45 1.377(3)
